data_9001143
loop_
_publ_author_name
'Rouse, R. C.'
'Peacor, D. R.'
'Dunn, P. J.'
'Criddle, A. J.'
'Stanley, C. J.'
'Innes, J.'

_publ_section_title
;
 Asisite, a silicon-bearing lead oxychloride from the Kombat mine, South West
 Africa (Namibia)
;
_journal_name_full 'American Mineralogist'
_journal_page_first 643
_journal_page_last 650
_journal_volume 73
_journal_year 1988
_chemical_formula_sum 'Cl O4 Pb3.5'
_chemical_name_mineral Asisite
_space_group_IT_number 139
_symmetry_space_group_name_Hall '-I 4 2'
_symmetry_space_group_name_H-M 'I 4/m m m'
_cell_angle_alpha 90
_cell_angle_beta 90
_cell_angle_gamma 90
_cell_length_a 3.897
_cell_length_b 3.897
_cell_length_c 22.81
_cell_formula_units_Z 2
_cell_volume 346.407
_database_code_amcsd 0001166
_exptl_crystal_density_diffrn 7.906
_cod_original_formula_sum 'Pb3.5 Cl O4'
_cod_database_code 9001143

loop_
_space_group_symop_operation_xyz
x,y,z
1/2+x,1/2+y,1/2+z
-y,-x,z
1/2-y,1/2-x,1/2+z
y,x,-z
1/2+y,1/2+x,1/2-z
y,-x,-z
1/2+y,1/2-x,1/2-z
-y,x,z
1/2-y,1/2+x,1/2+z
x,-y,z
1/2+x,1/2-y,1/2+z
-x,y,-z
1/2-x,1/2+y,1/2-z
x,y,-z
1/2+x,1/2+y,1/2-z
-x,-y,z
1/2-x,1/2-y,1/2+z
y,x,z
1/2+y,1/2+x,1/2+z
-y,-x,-z
1/2-y,1/2-x,1/2-z
-y,x,-z
1/2-y,1/2+x,1/2-z
y,-x,z
1/2+y,1/2-x,1/2+z
-x,y,z
1/2-x,1/2+y,1/2+z
x,-y,-z
1/2+x,1/2-y,1/2-z
-x,-y,-z
1/2-x,1/2-y,1/2-z

loop_
_atom_site_aniso_label
_atom_site_aniso_U_11
_atom_site_aniso_U_22
_atom_site_aniso_U_33
_atom_site_aniso_U_12
_atom_site_aniso_U_13
_atom_site_aniso_U_23
Pb1 0.02000 0.02000 0.00700 0.00000 0.00000 0.00000
Pb2 0.02000 0.02000 0.01000 0.00000 0.00000 0.00000
Cl 0.06000 0.06000 0.03000 0.00000 0.00000 0.00000

loop_
_atom_site_label
_atom_site_fract_x
_atom_site_fract_y
_atom_site_fract_z
_atom_site_occupancy
_atom_site_U_iso_or_equiv
Pb1 0.00000 0.00000 0.08380 1.00000 ?
Pb2 0.00000 0.00000 0.30470 0.75000 ?
Cl 0.00000 0.00000 0.50000 1.00000 ?
O 0.00000 0.50000 0.14400 1.00000 0.07400

loop_
_cod_related_entry_id
_cod_related_entry_database
_cod_related_entry_code
1 AMCSD 0001166
